data_4128649
loop_
_publ_author_name
'Frentzel-Beyme, Louis'
'Klo\&s, Marvin'
'Kolodzeiski, Pascal'
'Pallach, Roman'
'Henke, Sebastian'

_publ_section_title
;
 Meltable Mixed-Linker Zeolitic Imidazolate Frameworks and Their
 Microporous Glasses: From Melting Point Engineering to Selective
 Hydrocarbon Sorption.
;
_journal_issue 31
_journal_name_full 'Journal of the American Chemical Society'
_journal_page_first 12362
_journal_page_last 12371
_journal_paper_doi 10.1021/jacs.9b05558
_journal_volume 141
_journal_year 2019
_chemical_formula_moiety '0.06(C106.88 H101.44 Co16 N64), 0.5(C2.1 H4.9 N0.7 O0.7)'
_chemical_formula_sum 'C7.73 H8.79 Co N4.35 O0.35'
_chemical_formula_weight 227.17
_space_group_crystal_system orthorhombic
_space_group_IT_number 61
_space_group_name_Hall '-P 2ac 2ab'
_space_group_name_H-M_alt 'P b c a'
_atom_sites_solution_hydrogens geom
_audit_creation_date 2018-11-16
_audit_creation_method
;
Olex2 1.2
(compiled 2018.05.29 svn.r3510 for OlexSys, GUI svn.r5506)
;
_cell_angle_alpha 90
_cell_angle_beta 90
_cell_angle_gamma 90
_cell_formula_units_Z 16
_cell_length_a 15.282(2)
_cell_length_b 15.664(2)
_cell_length_c 18.179(2)
_cell_measurement_reflns_used 9958
_cell_measurement_temperature 100(2)
_cell_measurement_theta_max 33.12
_cell_measurement_theta_min 2.17
_cell_volume 4351.6(9)
_computing_molecular_graphics 'Olex2 (Dolomanov et al., 2009)'
_computing_publication_material 'Olex2 (Dolomanov et al., 2009)'
_computing_structure_refinement 'ShelXL (Sheldrick, 2015)'
_computing_structure_solution 'SHELXT 2014/5 (Sheldrick, 2014)'
_diffrn_ambient_temperature 100(2)
_diffrn_measured_fraction_theta_full 0.998
_diffrn_measured_fraction_theta_max 0.998
_diffrn_measurement_device_type 'Bruker APEX-II CCD'
_diffrn_measurement_method '\f and \w scans'
_diffrn_radiation_type MoK\a
_diffrn_radiation_wavelength 0.71073
_diffrn_reflns_av_R_equivalents 0.0388
_diffrn_reflns_av_unetI/netI 0.0248
_diffrn_reflns_Laue_measured_fraction_full 0.998
_diffrn_reflns_Laue_measured_fraction_max 0.998
_diffrn_reflns_limit_h_max 20
_diffrn_reflns_limit_h_min -20
_diffrn_reflns_limit_k_max 21
_diffrn_reflns_limit_k_min -16
_diffrn_reflns_limit_l_max 24
_diffrn_reflns_limit_l_min -24
_diffrn_reflns_number 44785
_diffrn_reflns_point_group_measured_fraction_full 0.998
_diffrn_reflns_point_group_measured_fraction_max 0.998
_diffrn_reflns_theta_full 27.500
_diffrn_reflns_theta_max 28.488
_diffrn_reflns_theta_min 2.607
_diffrn_standards_number 0
_exptl_absorpt_coefficient_mu 1.545
_exptl_absorpt_correction_T_max 0.7465
_exptl_absorpt_correction_T_min 0.6393
_exptl_absorpt_correction_type multi-scan
_exptl_absorpt_process_details
;
SADABS-2016/2 (Bruker,2016) was used for absorption correction.
wR2(int) was 0.0940 before and 0.0641 after correction.
The Ratio of minimum to maximum transmission is 0.8564.
The \l/2 correction factor is Not present.
;
_exptl_crystal_colour 'dark violet'
_exptl_crystal_colour_modifier dark
_exptl_crystal_colour_primary violet
_exptl_crystal_density_diffrn 1.387
_exptl_crystal_description block
_exptl_crystal_F_000 1847
_exptl_crystal_size_max 0.528
_exptl_crystal_size_mid 0.33
_exptl_crystal_size_min 0.189
_refine_diff_density_max 0.877
_refine_diff_density_min -0.440
_refine_diff_density_rms 0.091
_refine_ls_extinction_method none
_refine_ls_goodness_of_fit_ref 1.102
_refine_ls_hydrogen_treatment constr
_refine_ls_matrix_type full
_refine_ls_number_parameters 337
_refine_ls_number_reflns 5503
_refine_ls_number_restraints 147
_refine_ls_restrained_S_all 1.114
_refine_ls_R_factor_all 0.0552
_refine_ls_R_factor_gt 0.0494
_refine_ls_shift/su_max 0.001
_refine_ls_shift/su_mean 0.000
_refine_ls_structure_factor_coef Fsqd
_refine_ls_weighting_details 'w=1/[\s^2^(Fo^2^)+(0.0725P)^2^+5.6506P] where P=(Fo^2^+2Fc^2^)/3'
_refine_ls_weighting_scheme calc
_refine_ls_wR_factor_gt 0.1463
_refine_ls_wR_factor_ref 0.1541
_reflns_Friedel_coverage 0.000
_reflns_number_gt 4884
_reflns_number_total 5503
_reflns_threshold_expression 'I > 2\s(I)'
_cod_data_source_file asZIF-62-Co-bim_0-17_final.cif
_cod_data_source_block mo_sh_lfb186as_0m
_cod_original_cell_volume 4351.5(10)
_cod_database_code 4128649
_shelx_shelxl_version_number 2018/3
_shelx_space_group_comment
;
The symmetry employed for this shelxl refinement is uniquely defined
by the following loop, which should always be used as a source of
symmetry information in preference to the above space-group names.
They are only intended as comments.
;
_shelx_estimated_absorpt_t_max 0.759
_shelx_estimated_absorpt_t_min 0.496
_olex2_refinement_description
;
1. Fixed Uiso
 At 1.2 times of:
  All C(H) groups
 At 1.5 times of:
  All C(H,H,H) groups
2. Restrained distances
 N21-C22B \\sim N22-C23B
 with sigma of 0.02
 N21-C22A \\sim N21-C22B \\sim N22-C23A \\sim N22-C23B
 with sigma of 0.02
 C22A-C23A \\sim C23B-C22B
 with sigma of 0.02
 C17-C12 \\sim C17-C16 \\sim C15-C16 \\sim C15-C14 \\sim C14-C13
 with sigma of 0.01
 O01-C01B \\sim O01-C01A
 with sigma of 0.02
 N01B-C01B \\sim N01A-C01A
 with sigma of 0.02
 N01A-C02A \\sim N01B-C03B \\sim N01A-C03A \\sim N01B-C02B
 with sigma of 0.02
 C01A-C02A \\sim C01A-C03A \\sim C01B-C02B \\sim C01B-C03B
 with sigma of 0.02
 O01-N01A \\sim O01-N01B
 with sigma of 0.02
3. Restrained planarity
 C12, C13, C14, C15, C16, C17
 with sigma of 0.1
 O01, C01A, N01A, C02A, C03A
 with sigma of 0.1
 O01, C01B, N01B, C02B, C03B
 with sigma of 0.1
4. Uiso/Uaniso restraints and constraints
Uanis(C22A) \\sim Ueq, Uanis(C23A) \\sim Ueq, Uanis(C22B) \\sim Ueq,
Uanis(C23B) \\sim Ueq: with sigma of 0.05 and sigma for terminal atoms of 0.1
Uanis(C14) \\sim Ueq, Uanis(C15) \\sim Ueq, Uanis(C16) \\sim Ueq, Uanis(C17)
\\sim Ueq: with sigma of 0.01 and sigma for terminal atoms of 0.02
Uanis(C03B) \\sim Ueq, Uanis(C02B) \\sim Ueq: with sigma of 0.01 and sigma for
terminal atoms of 0.02
5. Rigid body (RIGU) restrains
 O01, C01A, N01A, C03A, C02A
 with sigma for 1-2 distances of 0.004 and sigma for 1-3 distances of 0.004
 C02B, C03B, N01B, C01B, O01
 with sigma for 1-2 distances of 0.004 and sigma for 1-3 distances of 0.004
6. Others
 Fixed Sof: H12(0.66) H13(0.66) C14(0.34) H14(0.34) C15(0.34) H15(0.34)
 C16(0.34) H16(0.34) C17(0.34) H17(0.34) C22A(0.33333) H22A(0.33333)
 C22B(0.66667) H22B(0.66667) C23A(0.33333) H23A(0.33333) C23B(0.66667)
 H23B(0.66667) O01(0.7) N01A(0.5) C01A(0.5) H01A(0.5) C02A(0.5) H02A(0.5)
 H02B(0.5) H02C(0.5) C03A(0.5) H03A(0.5) H03B(0.5) H03C(0.5) C01B(0.2)
 H01B(0.2) N01B(0.2) C03B(0.2) H03D(0.2) H03E(0.2) H03F(0.2) C02B(0.2)
 H02D(0.2) H02E(0.2) H02F(0.2)
7.a Aromatic/amide H refined with riding coordinates:
 C11(H11), C12(H12), C13(H13), C14(H14), C15(H15), C16(H16), C17(H17),
 C21(H21), C22A(H22A), C22B(H22B), C23A(H23A), C23B(H23B), C31(H31), C32(H32),
 C33(H33), C41(H41), C42(H42), C43(H43), C01A(H01A), C01B(H01B)
7.b Idealised Me refined with riding coordinates:
 C02B(H02D,H02E,H02F)
7.c Idealised Me refined as rotating group:
 C02A(H02A,H02B,H02C), C03A(H03A,H03B,H03C), C03B(H03D,H03E,H03F)
;
_olex2_submission_special_instructions 'No special instructions were received'

loop_
_space_group_symop_operation_xyz
'x, y, z'
'-x+1/2, -y, z+1/2'
'-x, y+1/2, -z+1/2'
'x+1/2, -y+1/2, -z'
'-x, -y, -z'
'x-1/2, y, -z-1/2'
'x, -y-1/2, z-1/2'
'-x-1/2, y-1/2, z'

loop_
_atom_site_label
_atom_site_type_symbol
_atom_site_fract_x
_atom_site_fract_y
_atom_site_fract_z
_atom_site_U_iso_or_equiv
_atom_site_adp_type
_atom_site_occupancy
_atom_site_site_symmetry_order
_atom_site_calc_flag
_atom_site_refinement_flags_posn
_atom_site_refinement_flags_adp
_atom_site_refinement_flags_occupancy
_atom_site_disorder_assembly
_atom_site_disorder_group
Co1 Co 0.51172(3) 0.34083(3) 0.31561(2) 0.04325(14) Uani 1 1 d . . . . .
Co2 Co 0.20480(3) 0.13770(3) 0.40170(3) 0.04372(14) Uani 1 1 d . . . . .
N11 N 0.44757(17) 0.24026(16) 0.35481(14) 0.0432(5) Uani 1 1 d . . . . .
N12 N 0.33024(18) 0.16305(17) 0.38620(16) 0.0458(6) Uani 1 1 d . . . . .
N21 N 0.60137(18) 0.3743(2) 0.38844(16) 0.0519(7) Uani 1 1 d D . . . .
N22 N 0.67527(18) 0.38246(19) 0.49393(17) 0.0519(6) Uani 1 1 d D . . . .
N31 N 0.42420(18) 0.43378(16) 0.30562(14) 0.0443(5) Uani 1 1 d . . . . .
N32 N 0.33545(18) 0.53952(16) 0.34184(16) 0.0476(6) Uani 1 1 d . . . . .
N41 N 0.56667(18) 0.31429(17) 0.21998(15) 0.0474(6) Uani 1 1 d . . . . .
N42 N 0.63879(17) 0.23818(16) 0.13590(14) 0.0429(5) Uani 1 1 d . . . . .
C11 C 0.36052(19) 0.23659(18) 0.35946(16) 0.0413(6) Uani 1 1 d . . . . .
H11 H 0.323438 0.282287 0.345000 0.050 Uiso 1 1 calc R . . . .
C12 C 0.4756(2) 0.1632(2) 0.3824(2) 0.0519(8) Uani 1 1 d D . . . .
H12 H 0.534903 0.145611 0.386939 0.062 Uiso 0.66 1 calc R . P A 2
C13 C 0.4046(2) 0.1163(2) 0.4022(2) 0.0564(8) Uani 1 1 d D . . . .
H13 H 0.405865 0.060870 0.423319 0.068 Uiso 0.66 1 calc R . P B 2
C14 C 0.4097(7) 0.0413(5) 0.4456(5) 0.056(2) Uani 0.34 1 d D U P C 1
H14 H 0.359145 0.013371 0.464117 0.068 Uiso 0.34 1 calc R . P C 1
C15 C 0.4948(6) 0.0110(7) 0.4593(6) 0.066(3) Uani 0.34 1 d D U P C 1
H15 H 0.502631 -0.042123 0.483652 0.080 Uiso 0.34 1 calc R . P C 1
C16 C 0.5682(8) 0.0584(6) 0.4372(7) 0.069(3) Uani 0.34 1 d D U P C 1
H16 H 0.624806 0.036234 0.447180 0.083 Uiso 0.34 1 calc R . P C 1
C17 C 0.5611(6) 0.1376(7) 0.4010(6) 0.065(3) Uani 0.34 1 d D U P C 1
H17 H 0.610829 0.171587 0.389797 0.078 Uiso 0.34 1 calc R . P C 1
C21 C 0.6092(2) 0.3498(2) 0.45727(17) 0.0447(7) Uani 1 1 d . . . . .
H21 H 0.569448 0.310804 0.479220 0.054 Uiso 1 1 calc R . . . .
C22A C 0.6893(7) 0.3908(10) 0.3695(6) 0.061(3) Uani 0.3333 1 d D U P D 2
H22A H 0.712195 0.398420 0.321388 0.073 Uiso 0.3333 1 calc R . P D 2
C22B C 0.6573(5) 0.4443(5) 0.3857(4) 0.081(2) Uani 0.6667 1 d D U P D 1
H22B H 0.662898 0.482534 0.345386 0.098 Uiso 0.6667 1 calc R . P D 1
C23A C 0.7350(7) 0.3936(9) 0.4343(6) 0.061(3) Uani 0.3333 1 d D U P D 2
H23A H 0.796380 0.401733 0.438782 0.073 Uiso 0.3333 1 calc R . P D 2
C23B C 0.7030(5) 0.4495(5) 0.4501(4) 0.082(2) Uani 0.6667 1 d D U P D 1
H23B H 0.745718 0.491135 0.462482 0.098 Uiso 0.6667 1 calc R . P D 1
C31 C 0.3997(2) 0.48595(19) 0.35959(16) 0.0422(6) Uani 1 1 d . . . . .
H31 H 0.425992 0.485061 0.406951 0.051 Uiso 1 1 calc R . . . .
C32 C 0.3734(4) 0.4568(2) 0.2478(2) 0.0792(14) Uani 1 1 d . . . . .
H32 H 0.375207 0.432326 0.199959 0.095 Uiso 1 1 calc R . . . .
C33 C 0.3194(4) 0.5210(3) 0.2700(3) 0.0856(16) Uani 1 1 d . . . . .
H33 H 0.277021 0.548583 0.239988 0.103 Uiso 1 1 calc R . . . .
C41 C 0.5980(2) 0.2387(2) 0.20061(17) 0.0442(6) Uani 1 1 d . . . . .
H41 H 0.591974 0.189109 0.230318 0.053 Uiso 1 1 calc R . . . .
C42 C 0.5885(4) 0.3662(2) 0.1628(2) 0.0766(14) Uani 1 1 d . . . . .
H42 H 0.574635 0.425133 0.159030 0.092 Uiso 1 1 calc R . . . .
C43 C 0.6330(3) 0.3202(2) 0.1121(2) 0.0720(13) Uani 1 1 d . . . . .
H43 H 0.656368 0.341711 0.067392 0.086 Uiso 1 1 calc R . . . .
O01 O 0.6956(3) 0.1397(3) 0.4322(4) 0.0943(16) Uani 0.7 1 d D U P . .
N01A N 0.8273(6) 0.2156(8) 0.4031(5) 0.092(3) Uani 0.5 1 d D U P E 1
C01A C 0.7683(7) 0.1748(8) 0.4470(6) 0.090(3) Uani 0.5 1 d D U P E 1
H01A H 0.784529 0.172198 0.497377 0.108 Uiso 0.5 1 calc R . P E 1
C02A C 0.8018(11) 0.2285(12) 0.3318(7) 0.139(7) Uani 0.5 1 d D U P E 1
H02A H 0.749362 0.194450 0.321546 0.208 Uiso 0.5 1 calc GR . P E 1
H02B H 0.849001 0.211125 0.298576 0.208 Uiso 0.5 1 calc GR . P E 1
H02C H 0.788643 0.289105 0.324280 0.208 Uiso 0.5 1 calc GR . P E 1
C03A C 0.8950(6) 0.2636(9) 0.4283(6) 0.105(4) Uani 0.5 1 d D U P E 1
H03A H 0.877071 0.323597 0.430921 0.157 Uiso 0.5 1 calc GR . P E 1
H03B H 0.944882 0.258046 0.394726 0.157 Uiso 0.5 1 calc GR . P E 1
H03C H 0.911976 0.243784 0.477389 0.157 Uiso 0.5 1 calc GR . P E 1
C01B C 0.7425(11) 0.1671(12) 0.3866(9) 0.075(5) Uani 0.2 1 d D U P E 2
H01B H 0.716203 0.188869 0.343090 0.090 Uiso 0.2 1 calc R . P E 2
N01B N 0.8378(10) 0.1702(14) 0.3914(9) 0.081(6) Uani 0.2 1 d D U P E 2
C03B C 0.8700(18) 0.205(3) 0.3287(16) 0.120(10) Uani 0.2 1 d D U P E 2
H03D H 0.899233 0.259351 0.340347 0.179 Uiso 0.2 1 calc GR . P E 2
H03E H 0.821894 0.215942 0.294261 0.179 Uiso 0.2 1 calc GR . P E 2
H03F H 0.912127 0.165995 0.306264 0.179 Uiso 0.2 1 calc GR . P E 2
C02B C 0.8664(18) 0.145(2) 0.4590(13) 0.115(10) Uani 0.2 1 d D U P E 2
H02D H 0.879699 0.195908 0.488751 0.173 Uiso 0.2 1 calc R . P E 2
H02E H 0.919319 0.110597 0.453581 0.173 Uiso 0.2 1 calc R . P E 2
H02F H 0.820778 0.111678 0.483361 0.173 Uiso 0.2 1 calc R . P E 2

loop_
_atom_site_aniso_label
_atom_site_aniso_U_11
_atom_site_aniso_U_22
_atom_site_aniso_U_33
_atom_site_aniso_U_23
_atom_site_aniso_U_13
_atom_site_aniso_U_12
Co1 0.0436(2) 0.0422(2) 0.0439(2) 0.00090(16) 0.01189(16) 0.00142(16)
Co2 0.0410(2) 0.0355(2) 0.0546(3) 0.00517(16) -0.00338(17) -0.00295(15)
N11 0.0420(12) 0.0389(12) 0.0487(13) 0.0029(10) 0.0078(10) 0.0034(10)
N12 0.0439(13) 0.0379(12) 0.0557(15) 0.0059(11) -0.0012(11) 0.0002(10)
N21 0.0441(14) 0.0611(17) 0.0505(15) 0.0139(12) 0.0085(11) -0.0101(12)
N22 0.0447(14) 0.0531(15) 0.0579(16) 0.0148(13) 0.0041(12) -0.0105(12)
N31 0.0538(14) 0.0367(12) 0.0423(12) -0.0002(10) 0.0002(11) 0.0010(11)
N32 0.0487(14) 0.0349(12) 0.0592(15) -0.0016(11) -0.0100(12) 0.0026(10)
N41 0.0521(14) 0.0434(13) 0.0468(13) 0.0015(11) 0.0145(12) 0.0013(11)
N42 0.0486(13) 0.0364(12) 0.0436(12) 0.0002(10) 0.0105(11) -0.0005(10)
C11 0.0405(14) 0.0378(14) 0.0454(14) 0.0032(11) 0.0033(12) 0.0013(11)
C12 0.0465(17) 0.0436(16) 0.066(2) 0.0050(15) 0.0062(15) 0.0085(13)
C13 0.0525(19) 0.0393(15) 0.077(2) 0.0090(15) 0.0003(16) 0.0060(14)
C14 0.068(5) 0.037(4) 0.063(5) -0.001(4) -0.008(4) 0.007(4)
C15 0.083(6) 0.051(5) 0.065(6) -0.002(5) -0.018(5) 0.019(5)
C16 0.074(6) 0.061(5) 0.072(6) -0.007(5) -0.012(5) 0.026(5)
C17 0.056(5) 0.067(6) 0.071(6) -0.009(5) -0.006(5) 0.016(5)
C21 0.0399(14) 0.0462(15) 0.0479(16) 0.0069(12) 0.0108(12) -0.0045(12)
C22A 0.060(6) 0.070(7) 0.053(6) 0.009(6) 0.019(5) -0.027(6)
C22B 0.090(5) 0.079(5) 0.075(4) 0.040(4) -0.006(4) -0.038(4)
C23A 0.045(5) 0.073(8) 0.065(7) 0.010(6) 0.009(5) -0.026(6)
C23B 0.080(5) 0.073(4) 0.092(5) 0.037(4) -0.025(4) -0.039(4)
C31 0.0478(15) 0.0400(14) 0.0388(13) 0.0038(11) -0.0004(11) 0.0055(12)
C32 0.127(4) 0.0504(19) 0.061(2) -0.0159(17) -0.040(2) 0.025(2)
C33 0.111(4) 0.056(2) 0.090(3) -0.024(2) -0.065(3) 0.029(2)
C41 0.0457(15) 0.0415(14) 0.0455(15) 0.0053(12) 0.0083(12) 0.0013(12)
C42 0.119(4) 0.0426(18) 0.068(2) 0.0144(17) 0.046(3) 0.019(2)
C43 0.108(3) 0.0460(18) 0.062(2) 0.0153(16) 0.043(2) 0.014(2)
O01 0.074(3) 0.082(3) 0.127(5) -0.018(3) 0.002(3) 0.023(2)
N01A 0.087(6) 0.135(10) 0.053(4) -0.016(5) -0.003(4) -0.004(6)
C01A 0.074(5) 0.112(8) 0.085(6) -0.002(5) 0.008(5) 0.022(5)
C02A 0.165(15) 0.164(16) 0.087(7) 0.032(9) -0.030(8) -0.079(13)
C03A 0.071(6) 0.173(12) 0.070(6) -0.018(7) 0.015(4) -0.009(6)
C01B 0.082(8) 0.084(13) 0.059(10) -0.003(8) -0.011(7) 0.038(9)
N01B 0.093(9) 0.095(16) 0.055(10) 0.019(11) -0.016(8) 0.000(12)
C03B 0.119(15) 0.148(19) 0.092(13) 0.030(13) 0.022(12) -0.007(16)
C02B 0.108(15) 0.152(19) 0.087(11) 0.029(13) -0.028(11) 0.021(14)

loop_
_atom_type_symbol
_atom_type_description
_atom_type_scat_dispersion_real
_atom_type_scat_dispersion_imag
_atom_type_scat_source
C C 0.0033 0.0016 'International Tables Vol C Tables 4.2.6.8 and 6.1.1.4'
H H 0.0000 0.0000 'International Tables Vol C Tables 4.2.6.8 and 6.1.1.4'
Co Co 0.3494 0.9721 'International Tables Vol C Tables 4.2.6.8 and 6.1.1.4'
N N 0.0061 0.0033 'International Tables Vol C Tables 4.2.6.8 and 6.1.1.4'
O O 0.0106 0.0060 'International Tables Vol C Tables 4.2.6.8 and 6.1.1.4'

loop_
_geom_angle_atom_site_label_1
_geom_angle_atom_site_label_2
_geom_angle_atom_site_label_3
_geom_angle
_geom_angle_site_symmetry_1
_geom_angle_site_symmetry_3
N21 Co1 N11 108.19(11) . .
N21 Co1 N31 109.49(12) . .
N31 Co1 N11 106.37(11) . .
N41 Co1 N11 111.01(11) . .
N41 Co1 N21 110.54(12) . .
N41 Co1 N31 111.12(11) . .
N12 Co2 N32 112.24(11) . 8_655
N12 Co2 N42 106.47(11) . 6_556
N22 Co2 N12 112.97(12) 4_456 .
N22 Co2 N32 109.42(12) 4_456 8_655
N22 Co2 N42 109.90(11) 4_456 6_556
N32 Co2 N42 105.53(11) 8_655 6_556
C11 N11 Co1 123.3(2) . .
C11 N11 C12 104.5(3) . .
C12 N11 Co1 132.3(2) . .
C11 N12 Co2 124.2(2) . .
C11 N12 C13 104.4(3) . .
C13 N12 Co2 131.3(2) . .
C21 N21 Co1 128.6(2) . .
C21 N21 C22A 101.5(5) . .
C21 N21 C22B 102.0(4) . .
C22A N21 Co1 123.1(5) . .
C22B N21 Co1 127.7(3) . .
C21 N22 Co2 126.9(2) . 4_556
C21 N22 C23A 98.8(5) . .
C21 N22 C23B 103.8(4) . .
C23B N22 Co2 127.2(4) . 4_556
C31 N31 Co1 124.9(2) . .
C31 N31 C32 104.4(3) . .
C32 N31 Co1 130.6(2) . .
C31 N32 Co2 125.8(2) . 8_665
C31 N32 C33 103.4(3) . .
C33 N32 Co2 129.5(2) . 8_665
C41 N41 Co1 125.2(2) . .
C41 N41 C42 104.0(3) . .
C42 N41 Co1 130.6(2) . .
C41 N42 Co2 123.0(2) . 6_656
C41 N42 C43 104.2(3) . .
C43 N42 Co2 132.2(2) . 6_656
N12 C11 N11 114.0(3) . .
N11 C12 C17 128.8(6) . .
C13 C12 N11 108.8(3) . .
C13 C12 C17 121.6(6) . .
N12 C13 C14 126.9(5) . .
C12 C13 N12 108.4(3) . .
C12 C13 C14 123.4(5) . .
C15 C14 C13 115.4(8) . .
C16 C15 C14 120.6(10) . .
C15 C16 C17 122.6(10) . .
C12 C17 C16 115.7(9) . .
N22 C21 N21 116.1(3) . .
C23A C22A N21 106.4(8) . .
C23B C22B N21 109.3(5) . .
C22A C23A N22 108.8(8) . .
C22B C23B N22 107.0(5) . .
N31 C31 N32 114.6(3) . .
N31 C32 C33 108.2(3) . .
N32 C33 C32 109.4(3) . .
N41 C41 N42 114.1(3) . .
C43 C42 N41 109.0(3) . .
C42 C43 N42 108.6(3) . .
C01A N01A C02A 115.8(9) . .
C03A N01A C01A 124.5(8) . .
C03A N01A C02A 117.1(11) . .
O01 C01A N01A 131.2(10) . .
O01 C01B N01B 125.2(14) . .
C03B N01B C01B 108.9(14) . .
C03B N01B C02B 139(2) . .
C02B N01B C01B 111.5(14) . .

loop_
_geom_bond_atom_site_label_1
_geom_bond_atom_site_label_2
_geom_bond_distance
_geom_bond_site_symmetry_2
Co1 N11 1.987(3) .
Co1 N21 1.976(3) .
Co1 N31 1.985(3) .
Co1 N41 1.975(3) .
Co2 N12 1.978(3) .
Co2 N22 1.976(3) 4_456
Co2 N32 1.982(3) 8_655
Co2 N42 1.991(2) 6_556
N11 C11 1.334(4) .
N11 C12 1.376(4) .
N12 C11 1.333(4) .
N12 C13 1.383(4) .
N21 C21 1.314(4) .
N21 C22A 1.410(9) .
N21 C22B 1.392(6) .
N22 C21 1.313(4) .
N22 C23A 1.428(9) .
N22 C23B 1.384(6) .
N31 C31 1.331(4) .
N31 C32 1.356(5) .
N32 C31 1.332(4) .
N32 C33 1.360(5) .
N41 C41 1.326(4) .
N41 C42 1.361(4) .
N42 C41 1.331(4) .
N42 C43 1.358(4) .
C12 C13 1.358(5) .
C12 C17 1.407(8) .
C13 C14 1.418(7) .
C14 C15 1.406(8) .
C15 C16 1.404(8) .
C16 C17 1.409(8) .
C22A C23A 1.370(13) .
C22B C23B 1.365(9) .
C32 C33 1.363(6) .
C42 C43 1.352(5) .
O01 C01A 1.269(12) .
O01 C01B 1.178(16) .
N01A C01A 1.363(14) .
N01A C02A 1.368(12) .
N01A C03A 1.359(11) .
C01B N01B 1.460(19) .
N01B C03B 1.358(16) .
N01B C02B 1.361(16) .
